data_1536216
loop_
_publ_author_name
'Ochi, Y.'
'Morikawa, H.'
'Marumo, F.'
'Nozaki, H.'

_publ_section_title
;
 Structures and Magnetic Properties of Rare Earth Compounds in the
 Melilite Group
;
_journal_issue 1053
_journal_name_full 'Journal of the Ceramic Association, Japan'
_journal_page_first 229
_journal_page_last 235
_journal_paper_doi 10.2109/jcersj1950.91.1053_229
_journal_volume 91
_journal_year 1983
_chemical_formula_sum 'Be2 Ge O7 Sm2'
_chemical_name_systematic 'Sm2 Ge (Be2 O7)'
_space_group_IT_number 113
_symmetry_space_group_name_Hall 'P -4 2ab'
_symmetry_space_group_name_H-M 'P -4 21 m'
_cell_angle_alpha 90
_cell_angle_beta 90
_cell_angle_gamma 90
_cell_formula_units_Z 2
_cell_length_a 7.528
_cell_length_b 7.528
_cell_length_c 4.859
_cell_volume 275.363
_citation_journal_id_ASTM YGKSA4
_cod_data_source_file Ochi_YGKSA4_1983_832.cif
_cod_data_source_block Be2Ge1O7Sm2
_cod_original_cell_volume 275.3633
_cod_original_formula_sum 'Be2 Ge1 O7 Sm2'
_cod_database_code 1536216

loop_
_symmetry_equiv_pos_as_xyz
x,y,z
y,-x,-z
-x,-y,z
-y,x,-z
x+1/2,-y+1/2,-z
-y+1/2,-x+1/2,z
-x+1/2,y+1/2,-z
y+1/2,x+1/2,z

loop_
_atom_site_label
_atom_site_type_symbol
_atom_site_fract_x
_atom_site_fract_y
_atom_site_fract_z
_atom_site_occupancy
_atom_site_U_iso_or_equiv
O2 O-2 0.14 0.64 0.274 1 0.0
Ge1 Ge+4 0 0 0 1 0.0
O1 O-2 0 0.5 -0.17 1 0.0
Be1 Be+2 0.133 0.633 -0.05 1 0.0
O3 O-2 0.079 -0.166 -0.202 1 0.0
Sm1 Sm+3 0.3408 0.8408 0.5014 1 0.0
